data_7042323
loop_
_publ_author_name
'Zhang, Lei'
'Hou, Guohua'
'Zi, Guofu'
'Ding, Wanjian'
'Walter, Marc D.'

_publ_section_title
;
 Preparation of a uranium metallacyclocumulene and its reactivity towards
 unsaturated organic molecules.
;
_journal_issue 11
_journal_name_full 'Dalton transactions (Cambridge, England : 2003)'
_journal_page_first 3716
_journal_page_last 3728
_journal_paper_doi 10.1039/c7dt00396j
_journal_volume 46
_journal_year 2017
_chemical_formula_moiety 'C72 H101 S2 U2'
_chemical_formula_sum 'C72 H101 S2 U2'
_chemical_formula_weight 1506.70
_space_group_crystal_system triclinic
_space_group_IT_number 2
_space_group_name_Hall '-P 1'
_space_group_name_H-M_alt 'P -1'
_symmetry_space_group_name_Hall '-P 1'
_symmetry_space_group_name_H-M 'P -1'
_atom_sites_solution_hydrogens geom
_audit_block_doi 10.5517/ccdc.csd.cc1nbcq2
_audit_creation_method SHELXL-2014/7
_audit_update_record
;
2017-01-24 deposited with the CCDC.
2017-02-28 downloaded from the CCDC.
;
_cell_angle_alpha 104.941(16)
_cell_angle_beta 96.003(18)
_cell_angle_gamma 94.395(18)
_cell_formula_units_Z 2
_cell_length_a 11.959(13)
_cell_length_b 14.189(15)
_cell_length_c 20.45(2)
_cell_measurement_reflns_used 5463
_cell_measurement_temperature 100(2)
_cell_measurement_theta_max 26.67
_cell_measurement_theta_min 2.31
_cell_volume 3315(6)
_computing_cell_refinement 'Bruker SAINT'
_computing_data_collection 'Bruker APEX2'
_computing_data_reduction 'Bruker SAINT'
_computing_molecular_graphics 'Bruker SHELXTL'
_computing_publication_material 'Bruker SHELXTL'
_computing_structure_refinement 'SHELXL-2014/7 (Sheldrick, 2014)'
_computing_structure_solution 'SHELXS-97 (Sheldrick 2008)'
_diffrn_ambient_temperature 100(2)
_diffrn_measured_fraction_theta_full 0.996
_diffrn_measured_fraction_theta_max 0.967
_diffrn_measurement_device_type 'Bruker APEX-II CCD'
_diffrn_measurement_method '\f and \w scans'
_diffrn_radiation_type MoK\a
_diffrn_radiation_wavelength 0.71073
_diffrn_reflns_av_R_equivalents 0.0529
_diffrn_reflns_av_unetI/netI 0.1157
_diffrn_reflns_Laue_measured_fraction_full 0.996
_diffrn_reflns_Laue_measured_fraction_max 0.967
_diffrn_reflns_limit_h_max 9
_diffrn_reflns_limit_h_min -15
_diffrn_reflns_limit_k_max 18
_diffrn_reflns_limit_k_min -16
_diffrn_reflns_limit_l_max 26
_diffrn_reflns_limit_l_min -26
_diffrn_reflns_number 22161
_diffrn_reflns_point_group_measured_fraction_full 0.996
_diffrn_reflns_point_group_measured_fraction_max 0.967
_diffrn_reflns_theta_full 25.242
_diffrn_reflns_theta_max 27.863
_diffrn_reflns_theta_min 1.575
_exptl_absorpt_coefficient_mu 4.980
_exptl_absorpt_correction_T_max 0.75
_exptl_absorpt_correction_T_min 0.48
_exptl_absorpt_correction_type multi-scan
_exptl_absorpt_process_details SADABS
_exptl_crystal_colour brown
_exptl_crystal_density_diffrn 1.509
_exptl_crystal_description block
_exptl_crystal_F_000 1498
_exptl_crystal_size_max 0.200
_exptl_crystal_size_mid 0.200
_exptl_crystal_size_min 0.150
_refine_diff_density_max 2.811
_refine_diff_density_min -2.459
_refine_diff_density_rms 0.225
_refine_ls_extinction_method none
_refine_ls_goodness_of_fit_ref 0.956
_refine_ls_hydrogen_treatment constr
_refine_ls_matrix_type full
_refine_ls_number_parameters 710
_refine_ls_number_reflns 15308
_refine_ls_number_restraints 0
_refine_ls_restrained_S_all 0.956
_refine_ls_R_factor_all 0.0873
_refine_ls_R_factor_gt 0.0515
_refine_ls_shift/su_max 0.002
_refine_ls_shift/su_mean 0.000
_refine_ls_structure_factor_coef Fsqd
_refine_ls_weighting_details 'w=1/[\s^2^(Fo^2^)+(0.0519P)^2^] where P=(Fo^2^+2Fc^2^)/3'
_refine_ls_weighting_scheme calc
_refine_ls_wR_factor_gt 0.1198
_refine_ls_wR_factor_ref 0.1340
_reflns_Friedel_coverage 0.000
_reflns_number_gt 10213
_reflns_number_total 15308
_reflns_threshold_expression 'I > 2\s(I)'
_cod_data_source_file c7dt00396j2.cif
_cod_data_source_block compound10
_cod_depositor_comments 'Adding full bibliography for 7042322--7042330.cif.'
_cod_database_code 7042323
_shelx_shelxl_version_number 2014/7
_shelx_space_group_comment
; 
The symmetry employed for this shelxl refinement is uniquely defined 
by the following loop, which should always be used as a source of 
symmetry information in preference to the above space-group names. 
They are only intended as comments. 
;
_shelx_estimated_absorpt_t_min 0.436
_shelx_estimated_absorpt_t_max 0.522

loop_
_space_group_symop_operation_xyz
'x, y, z'
'-x, -y, -z'

loop_
_atom_site_label
_atom_site_type_symbol
_atom_site_fract_x
_atom_site_fract_y
_atom_site_fract_z
_atom_site_U_iso_or_equiv
_atom_site_adp_type
_atom_site_occupancy
_atom_site_site_symmetry_order
_atom_site_calc_flag
_atom_site_refinement_flags_posn
_atom_site_refinement_flags_adp
C1 C 0.1167(6) 0.3034(5) 0.5931(4) 0.0187(16) Uani 1 1 d . .
C2 C 0.0977(6) 0.4033(5) 0.6039(4) 0.0199(16) Uani 1 1 d . .
H2 H 0.1370 0.4487 0.5851 0.024 Uiso 1 1 calc R U
C3 C 0.0120(7) 0.4262(5) 0.6466(4) 0.0208(17) Uani 1 1 d . .
C4 C -0.0156(7) 0.3392(5) 0.6669(4) 0.0238(18) Uani 1 1 d . .
H4 H -0.0683 0.3321 0.6974 0.029 Uiso 1 1 calc R U
C5 C 0.0485(6) 0.2648(5) 0.6341(4) 0.0204(17) Uani 1 1 d . .
H5 H 0.0457 0.1999 0.6389 0.024 Uiso 1 1 calc R U
C6 C 0.1731(8) 0.2453(6) 0.5351(4) 0.029(2) Uani 1 1 d . .
C7 C 0.0923(8) 0.2397(7) 0.4698(4) 0.042(2) Uani 1 1 d . .
H7A H 0.0192 0.2049 0.4715 0.063 Uiso 1 1 calc R U
H7B H 0.1251 0.2045 0.4297 0.063 Uiso 1 1 calc R U
H7C H 0.0815 0.3062 0.4666 0.063 Uiso 1 1 calc R U
C8 C 0.1862(9) 0.1396(6) 0.5359(4) 0.039(2) Uani 1 1 d . .
H8A H 0.2250 0.1386 0.5803 0.058 Uiso 1 1 calc R U
H8B H 0.2307 0.1099 0.4999 0.058 Uiso 1 1 calc R U
H8C H 0.1114 0.1023 0.5280 0.058 Uiso 1 1 calc R U
C9 C 0.2875(8) 0.2968(7) 0.5300(5) 0.037(2) Uani 1 1 d . .
H9A H 0.2772 0.3614 0.5229 0.056 Uiso 1 1 calc R U
H9B H 0.3204 0.2573 0.4916 0.056 Uiso 1 1 calc R U
H9C H 0.3382 0.3047 0.5724 0.056 Uiso 1 1 calc R U
C10 C -0.0587(7) 0.5106(6) 0.6507(4) 0.0253(18) Uani 1 1 d . .
C11 C 0.0116(8) 0.6060(6) 0.6506(5) 0.036(2) Uani 1 1 d . .
H11A H 0.0715 0.6236 0.6896 0.054 Uiso 1 1 calc R U
H11B H -0.0375 0.6588 0.6541 0.054 Uiso 1 1 calc R U
H11C H 0.0456 0.5962 0.6081 0.054 Uiso 1 1 calc R U
C12 C -0.1466(8) 0.4794(7) 0.5847(4) 0.039(2) Uani 1 1 d . .
H12A H -0.1065 0.4674 0.5444 0.058 Uiso 1 1 calc R U
H12B H -0.1950 0.5319 0.5841 0.058 Uiso 1 1 calc R U
H12C H -0.1932 0.4193 0.5843 0.058 Uiso 1 1 calc R U
C13 C -0.1248(8) 0.5306(7) 0.7118(5) 0.039(2) Uani 1 1 d . .
H13A H -0.1728 0.4710 0.7109 0.058 Uiso 1 1 calc R U
H13B H -0.1723 0.5834 0.7097 0.058 Uiso 1 1 calc R U
H13C H -0.0719 0.5504 0.7541 0.058 Uiso 1 1 calc R U
C14 C 0.2308(7) 0.5326(6) 0.8523(4) 0.0253(18) Uani 1 1 d . .
C15 C 0.1148(7) 0.4974(5) 0.8432(4) 0.0237(18) Uani 1 1 d . .
H15 H 0.0535 0.5336 0.8353 0.028 Uiso 1 1 calc R U
C16 C 0.1049(7) 0.3989(6) 0.8480(4) 0.0247(18) Uani 1 1 d . .
C17 C 0.2155(7) 0.3737(6) 0.8573(3) 0.0203(16) Uani 1 1 d . .
H17 H 0.2353 0.3115 0.8608 0.024 Uiso 1 1 calc R U
C18 C 0.2929(7) 0.4561(6) 0.8606(4) 0.0273(19) Uani 1 1 d . .
H18 H 0.3730 0.4588 0.8673 0.033 Uiso 1 1 calc R U
C19 C 0.2779(7) 0.6416(5) 0.8666(4) 0.0240(17) Uani 1 1 d . .
C20 C 0.4050(8) 0.6530(7) 0.8643(5) 0.045(3) Uani 1 1 d . .
H20A H 0.4435 0.6263 0.8991 0.068 Uiso 1 1 calc R U
H20B H 0.4318 0.7227 0.8732 0.068 Uiso 1 1 calc R U
H20C H 0.4215 0.6175 0.8191 0.068 Uiso 1 1 calc R U
C21 C 0.2169(8) 0.6873(6) 0.8137(5) 0.037(2) Uani 1 1 d . .
H21A H 0.2371 0.7585 0.8274 0.056 Uiso 1 1 calc R U
H21B H 0.1349 0.6729 0.8115 0.056 Uiso 1 1 calc R U
H21C H 0.2400 0.6594 0.7687 0.056 Uiso 1 1 calc R U
C22 C 0.2520(8) 0.6949(6) 0.9381(4) 0.039(2) Uani 1 1 d . .
H22A H 0.2980 0.6726 0.9726 0.058 Uiso 1 1 calc R U
H22B H 0.1716 0.6802 0.9414 0.058 Uiso 1 1 calc R U
H22C H 0.2698 0.7658 0.9460 0.058 Uiso 1 1 calc R U
C23 C -0.0003(8) 0.3408(6) 0.8590(4) 0.030(2) Uani 1 1 d . .
C24 C -0.1075(7) 0.3884(6) 0.8447(5) 0.033(2) Uani 1 1 d . .
H24A H -0.0983 0.4570 0.8719 0.050 Uiso 1 1 calc R U
H24B H -0.1722 0.3531 0.8570 0.050 Uiso 1 1 calc R U
H24C H -0.1205 0.3856 0.7961 0.050 Uiso 1 1 calc R U
C25 C 0.0134(9) 0.3430(7) 0.9346(4) 0.045(3) Uani 1 1 d . .
H25A H 0.0800 0.3107 0.9451 0.068 Uiso 1 1 calc R U
H25B H -0.0541 0.3085 0.9447 0.068 Uiso 1 1 calc R U
H25C H 0.0232 0.4113 0.9625 0.068 Uiso 1 1 calc R U
C26 C -0.0146(7) 0.2338(6) 0.8158(4) 0.032(2) Uani 1 1 d . .
H26A H -0.0277 0.2318 0.7674 0.048 Uiso 1 1 calc R U
H26B H -0.0794 0.1981 0.8279 0.048 Uiso 1 1 calc R U
H26C H 0.0540 0.2031 0.8247 0.048 Uiso 1 1 calc R U
C27 C 0.2616(7) -0.0185(5) 0.7565(4) 0.0242(18) Uani 1 1 d . .
C28 C 0.3464(7) -0.0768(6) 0.7697(4) 0.0265(19) Uani 1 1 d . .
H28 H 0.3595 -0.1374 0.7401 0.032 Uiso 1 1 calc R U
C29 C 0.4089(7) -0.0315(6) 0.8336(4) 0.0245(18) Uani 1 1 d . .
H29 H 0.4716 -0.0559 0.8538 0.029 Uiso 1 1 calc R U
C30 C 0.3636(7) 0.0561(6) 0.8631(4) 0.0233(17) Uani 1 1 d . .
C31 C 0.2756(7) 0.0653(6) 0.8146(4) 0.0263(19) Uani 1 1 d . .
H31 H 0.2319 0.1192 0.8196 0.032 Uiso 1 1 calc R U
C32 C 0.1666(7) -0.0481(6) 0.6975(4) 0.0249(18) Uani 1 1 d . .
C33 C 0.0872(9) 0.0324(7) 0.7017(5) 0.052(3) Uani 1 1 d . .
H33A H 0.0226 0.0096 0.6658 0.078 Uiso 1 1 calc R U
H33B H 0.1281 0.0915 0.6956 0.078 Uiso 1 1 calc R U
H33C H 0.0600 0.0478 0.7465 0.078 Uiso 1 1 calc R U
C34 C 0.1032(10) -0.1427(8) 0.6987(6) 0.066(4) Uani 1 1 d . .
H34A H 0.1510 -0.1961 0.6865 0.099 Uiso 1 1 calc R U
H34B H 0.0344 -0.1563 0.6659 0.099 Uiso 1 1 calc R U
H34C H 0.0829 -0.1376 0.7446 0.099 Uiso 1 1 calc R U
C35 C 0.2130(9) -0.0625(8) 0.6285(5) 0.052(3) Uani 1 1 d . .
H35A H 0.2606 -0.1165 0.6221 0.078 Uiso 1 1 calc R U
H35B H 0.2579 -0.0021 0.6279 0.078 Uiso 1 1 calc R U
H35C H 0.1498 -0.0781 0.5915 0.078 Uiso 1 1 calc R U
C36 C 0.3875(7) 0.1150(6) 0.9375(4) 0.0272(19) Uani 1 1 d . .
C37 C 0.5059(8) 0.1080(6) 0.9693(4) 0.035(2) Uani 1 1 d . .
H37A H 0.5215 0.0393 0.9578 0.053 Uiso 1 1 calc R U
H37B H 0.5116 0.1335 1.0190 0.053 Uiso 1 1 calc R U
H37C H 0.5609 0.1468 0.9518 0.053 Uiso 1 1 calc R U
C38 C 0.2997(8) 0.0694(8) 0.9743(5) 0.045(3) Uani 1 1 d . .
H38A H 0.2234 0.0800 0.9571 0.068 Uiso 1 1 calc R U
H38B H 0.3147 0.1006 1.0235 0.068 Uiso 1 1 calc R U
H38C H 0.3055 -0.0011 0.9658 0.068 Uiso 1 1 calc R U
C39 C 0.3704(9) 0.2237(6) 0.9480(4) 0.040(2) Uani 1 1 d . .
H39A H 0.4216 0.2532 0.9226 0.060 Uiso 1 1 calc R U
H39B H 0.3866 0.2579 0.9967 0.060 Uiso 1 1 calc R U
H39C H 0.2920 0.2294 0.9314 0.060 Uiso 1 1 calc R U
C40 C 0.6015(8) 0.0720(5) 0.6484(4) 0.0280(19) Uani 1 1 d . .
C41 C 0.6671(7) 0.0436(6) 0.6992(4) 0.0288(19) Uani 1 1 d . .
H41 H 0.7331 0.0801 0.7266 0.035 Uiso 1 1 calc R U
C42 C 0.6181(8) -0.0499(6) 0.7030(4) 0.028(2) Uani 1 1 d . .
C43 C 0.5189(7) -0.0759(6) 0.6557(4) 0.0253(18) Uani 1 1 d . .
H43 H 0.4682 -0.1338 0.6477 0.030 Uiso 1 1 calc R U
C44 C 0.5082(8) -0.0012(6) 0.6224(4) 0.030(2) Uani 1 1 d . .
H44 H 0.4486 0.0001 0.5882 0.035 Uiso 1 1 calc R U
C45 C 0.6369(8) 0.1535(6) 0.6171(4) 0.031(2) Uani 1 1 d . .
C46 C 0.7257(9) 0.1153(7) 0.5705(5) 0.044(3) Uani 1 1 d . .
H46A H 0.7933 0.1053 0.5983 0.067 Uiso 1 1 calc R U
H46B H 0.7459 0.1634 0.5457 0.067 Uiso 1 1 calc R U
H46C H 0.6945 0.0529 0.5379 0.067 Uiso 1 1 calc R U
C47 C 0.5369(9) 0.1792(7) 0.5739(5) 0.048(3) Uani 1 1 d . .
H47A H 0.5066 0.1214 0.5366 0.072 Uiso 1 1 calc R U
H47B H 0.5624 0.2327 0.5551 0.072 Uiso 1 1 calc R U
H47C H 0.4777 0.1997 0.6026 0.072 Uiso 1 1 calc R U
C48 C 0.6879(9) 0.2468(6) 0.6714(5) 0.040(2) Uani 1 1 d . .
H48A H 0.6294 0.2738 0.6988 0.060 Uiso 1 1 calc R U
H48B H 0.7175 0.2953 0.6492 0.060 Uiso 1 1 calc R U
H48C H 0.7495 0.2313 0.7011 0.060 Uiso 1 1 calc R U
C49 C 0.6756(9) -0.1127(6) 0.7423(5) 0.038(2) Uani 1 1 d . .
C50 C 0.7712(10) -0.1535(9) 0.7031(6) 0.068(4) Uani 1 1 d . .
H50A H 0.7402 -0.1887 0.6561 0.102 Uiso 1 1 calc R U
H50B H 0.8079 -0.1986 0.7253 0.102 Uiso 1 1 calc R U
H50C H 0.8269 -0.0993 0.7026 0.102 Uiso 1 1 calc R U
C51 C 0.5972(8) -0.2009(6) 0.7477(5) 0.040(2) Uani 1 1 d . .
H51A H 0.5427 -0.1779 0.7793 0.061 Uiso 1 1 calc R U
H51B H 0.6425 -0.2463 0.7648 0.061 Uiso 1 1 calc R U
H51C H 0.5567 -0.2348 0.7026 0.061 Uiso 1 1 calc R U
C52 C 0.7294(9) -0.0516(8) 0.8133(5) 0.049(3) Uani 1 1 d . .
H52A H 0.7821 0.0021 0.8089 0.073 Uiso 1 1 calc R U
H52B H 0.7704 -0.0934 0.8366 0.073 Uiso 1 1 calc R U
H52C H 0.6702 -0.0245 0.8399 0.073 Uiso 1 1 calc R U
C53 C 0.5258(6) 0.2525(5) 0.8051(4) 0.0197(16) Uani 1 1 d . .
C54 C 0.5119(6) 0.3430(5) 0.7995(3) 0.0157(15) Uani 1 1 d . .
C55 C 0.4227(6) 0.3430(5) 0.7428(3) 0.0158(15) Uani 1 1 d . .
C56 C 0.4062(7) 0.4167(5) 0.7137(4) 0.0209(17) Uani 1 1 d . .
C57 C 0.3524(7) 0.4812(6) 0.6926(4) 0.0227(17) Uani 1 1 d . .
C58 C 0.5855(6) 0.4348(5) 0.8375(4) 0.0187(16) Uani 1 1 d . .
C59 C 0.6299(6) 0.5022(5) 0.8076(4) 0.0218(17) Uani 1 1 d . .
H59 H 0.6122 0.4920 0.7597 0.026 Uiso 1 1 calc R U
C60 C 0.6996(7) 0.5847(6) 0.8447(4) 0.030(2) Uani 1 1 d . .
H60 H 0.7282 0.6307 0.8225 0.036 Uiso 1 1 calc R U
C61 C 0.7278(8) 0.6005(6) 0.9144(4) 0.033(2) Uani 1 1 d . .
H61 H 0.7770 0.6566 0.9400 0.039 Uiso 1 1 calc R U
C62 C 0.6843(7) 0.5347(6) 0.9462(4) 0.031(2) Uani 1 1 d . .
H62 H 0.7010 0.5458 0.9942 0.038 Uiso 1 1 calc R U
C63 C 0.6162(7) 0.4522(6) 0.9078(4) 0.0269(18) Uani 1 1 d . .
H63 H 0.5890 0.4055 0.9299 0.032 Uiso 1 1 calc R U
C64 C 0.3890(7) 0.5378(5) 0.6457(4) 0.0218(17) Uani 1 1 d . .
C65 C 0.3203(7) 0.6051(6) 0.6281(4) 0.030(2) Uani 1 1 d . .
H65 H 0.2515 0.6152 0.6470 0.036 Uiso 1 1 calc R U
C66 C 0.3523(9) 0.6571(6) 0.5833(5) 0.039(2) Uani 1 1 d . .
H66 H 0.3044 0.7013 0.5702 0.046 Uiso 1 1 calc R U
C67 C 0.4545(9) 0.6447(7) 0.5576(5) 0.042(3) Uani 1 1 d . .
H67 H 0.4761 0.6789 0.5258 0.051 Uiso 1 1 calc R U
C68 C 0.5250(9) 0.5818(6) 0.5787(5) 0.040(2) Uani 1 1 d . .
H68 H 0.5972 0.5763 0.5635 0.048 Uiso 1 1 calc R U
C69 C 0.4916(7) 0.5280(6) 0.6211(4) 0.0258(18) Uani 1 1 d . .
H69 H 0.5395 0.4834 0.6337 0.031 Uiso 1 1 calc R U
C70 C 0.0508(14) 0.2093(10) 0.1051(8) 0.102(5) Uani 1 1 d . .
H70A H 0.0117 0.1925 0.1410 0.152 Uiso 1 1 calc R U
H70B H 0.0395 0.2766 0.1041 0.152 Uiso 1 1 calc R U
H70C H 0.1318 0.2040 0.1144 0.152 Uiso 1 1 calc R U
C71 C 0.0030(13) 0.1386(10) 0.0360(8) 0.092(5) Uani 1 1 d . .
H71A H -0.0786 0.1447 0.0262 0.110 Uiso 1 1 calc R U
H71B H 0.0418 0.1560 -0.0004 0.110 Uiso 1 1 calc R U
C72 C 0.0189(10) 0.0331(9) 0.0360(7) 0.077(4) Uani 1 1 d . .
H72A H -0.0267 0.0128 0.0688 0.092 Uiso 1 1 calc R U
H72B H 0.0994 0.0277 0.0501 0.092 Uiso 1 1 calc R U
S1 S 0.33343(17) 0.23129(13) 0.70689(10) 0.0216(4) Uani 1 1 d . .
S2 S 0.62483(18) 0.20181(14) 0.84837(10) 0.0240(4) Uani 1 1 d . .
U1 U 0.20162(2) 0.38976(2) 0.72932(2) 0.01750(8) Uani 1 1 d . .
U2 U 0.46687(2) 0.08563(2) 0.75319(2) 0.01949(9) Uani 1 1 d . .

loop_
_atom_site_aniso_label
_atom_site_aniso_U_11
_atom_site_aniso_U_22
_atom_site_aniso_U_33
_atom_site_aniso_U_23
_atom_site_aniso_U_13
_atom_site_aniso_U_12
C1 0.020(4) 0.020(4) 0.011(3) -0.003(3) -0.006(3) 0.006(3)
C2 0.017(4) 0.025(4) 0.016(4) 0.006(3) -0.003(3) -0.003(3)
C3 0.021(4) 0.020(4) 0.021(4) 0.007(3) -0.005(3) 0.001(3)
C4 0.023(4) 0.026(4) 0.023(4) 0.009(3) 0.001(3) -0.002(3)
C5 0.023(4) 0.011(3) 0.024(4) 0.002(3) -0.004(3) 0.001(3)
C6 0.044(6) 0.030(4) 0.006(3) -0.003(3) -0.006(4) 0.003(4)
C7 0.044(6) 0.056(6) 0.020(5) 0.001(4) -0.002(4) 0.007(5)
C8 0.053(6) 0.031(5) 0.024(5) -0.006(4) 0.001(4) 0.011(5)
C9 0.036(5) 0.045(6) 0.031(5) 0.005(4) 0.015(4) 0.013(5)
C10 0.022(4) 0.028(4) 0.027(4) 0.010(4) -0.003(4) 0.009(4)
C11 0.042(6) 0.028(5) 0.041(5) 0.011(4) 0.009(5) 0.010(4)
C12 0.047(6) 0.039(5) 0.030(5) 0.011(4) -0.005(5) 0.013(5)
C13 0.048(6) 0.037(5) 0.034(5) 0.012(4) 0.010(5) 0.013(5)
C14 0.021(4) 0.029(4) 0.020(4) -0.003(3) 0.004(3) -0.001(4)
C15 0.031(5) 0.023(4) 0.016(4) 0.004(3) 0.004(4) 0.008(4)
C16 0.014(4) 0.036(5) 0.028(4) 0.015(4) -0.002(3) 0.003(4)
C17 0.023(4) 0.027(4) 0.011(3) 0.004(3) 0.002(3) 0.010(3)
C18 0.020(4) 0.049(5) 0.009(4) 0.002(4) -0.001(3) 0.006(4)
C19 0.022(4) 0.023(4) 0.021(4) -0.001(3) -0.002(3) 0.000(3)
C20 0.038(6) 0.043(6) 0.045(6) -0.004(5) 0.006(5) -0.002(5)
C21 0.048(6) 0.021(4) 0.037(5) 0.004(4) -0.001(5) -0.006(4)
C22 0.038(6) 0.037(5) 0.029(5) -0.011(4) -0.002(4) 0.008(4)
C23 0.038(5) 0.030(5) 0.025(4) 0.009(4) 0.011(4) 0.007(4)
C24 0.022(5) 0.043(5) 0.041(5) 0.017(4) 0.010(4) 0.013(4)
C25 0.061(7) 0.052(6) 0.024(5) 0.013(4) 0.015(5) -0.006(5)
C26 0.028(5) 0.033(5) 0.035(5) 0.008(4) 0.006(4) 0.003(4)
C27 0.025(4) 0.018(4) 0.029(4) 0.005(3) 0.002(4) 0.002(3)
C28 0.029(5) 0.020(4) 0.026(4) 0.000(3) -0.003(4) 0.002(4)
C29 0.021(4) 0.026(4) 0.029(4) 0.012(4) 0.000(4) 0.008(4)
C30 0.026(5) 0.027(4) 0.018(4) 0.008(3) 0.001(3) 0.005(4)
C31 0.027(5) 0.024(4) 0.031(5) 0.015(4) 0.003(4) -0.001(4)
C32 0.015(4) 0.031(4) 0.024(4) 0.003(3) -0.003(3) -0.003(3)
C33 0.058(7) 0.033(5) 0.049(6) 0.007(5) -0.041(6) -0.005(5)
C34 0.067(8) 0.049(7) 0.074(8) 0.024(6) -0.025(7) -0.021(6)
C35 0.048(7) 0.068(7) 0.036(6) 0.010(5) -0.008(5) 0.009(6)
C36 0.032(5) 0.036(5) 0.014(4) 0.006(3) 0.006(4) 0.007(4)
C37 0.039(6) 0.038(5) 0.027(5) 0.010(4) -0.002(4) 0.007(4)
C38 0.039(6) 0.075(7) 0.025(5) 0.018(5) 0.012(4) 0.003(5)
C39 0.051(6) 0.041(5) 0.025(5) 0.001(4) 0.005(4) 0.019(5)
C40 0.045(6) 0.018(4) 0.020(4) 0.000(3) 0.010(4) 0.008(4)
C41 0.027(5) 0.028(4) 0.033(5) 0.007(4) 0.008(4) 0.006(4)
C42 0.044(6) 0.026(4) 0.020(4) 0.007(3) 0.011(4) 0.020(4)
C43 0.034(5) 0.020(4) 0.019(4) 0.002(3) 0.002(4) 0.001(4)
C44 0.039(5) 0.028(4) 0.018(4) 0.003(3) -0.003(4) 0.000(4)
C45 0.036(5) 0.030(5) 0.035(5) 0.014(4) 0.019(4) 0.011(4)
C46 0.049(6) 0.046(6) 0.051(6) 0.023(5) 0.028(5) 0.023(5)
C47 0.059(7) 0.054(6) 0.043(6) 0.029(5) 0.017(5) 0.018(5)
C48 0.053(7) 0.029(5) 0.033(5) 0.002(4) 0.009(5) -0.005(5)
C49 0.051(6) 0.035(5) 0.034(5) 0.010(4) 0.006(5) 0.024(5)
C50 0.079(9) 0.079(8) 0.076(9) 0.050(7) 0.033(7) 0.059(7)
C51 0.049(6) 0.031(5) 0.049(6) 0.021(4) 0.005(5) 0.016(5)
C52 0.037(6) 0.059(7) 0.050(6) 0.020(5) -0.016(5) 0.008(5)
C53 0.009(4) 0.030(4) 0.020(4) 0.010(3) -0.005(3) -0.003(3)
C54 0.020(4) 0.017(4) 0.008(3) -0.001(3) 0.001(3) 0.001(3)
C55 0.017(4) 0.015(3) 0.013(3) -0.001(3) 0.004(3) 0.000(3)
C56 0.021(4) 0.023(4) 0.015(4) 0.001(3) -0.001(3) -0.005(3)
C57 0.019(4) 0.029(4) 0.021(4) 0.009(3) 0.000(3) 0.007(3)
C58 0.020(4) 0.015(4) 0.018(4) 0.000(3) -0.003(3) 0.006(3)
C59 0.014(4) 0.024(4) 0.024(4) 0.002(3) 0.000(3) -0.002(3)
C60 0.035(5) 0.024(4) 0.030(5) 0.007(4) 0.008(4) 0.000(4)
C61 0.028(5) 0.029(5) 0.034(5) -0.002(4) -0.001(4) -0.004(4)
C62 0.032(5) 0.036(5) 0.020(4) 0.001(4) -0.001(4) 0.000(4)
C63 0.035(5) 0.023(4) 0.022(4) 0.003(3) 0.007(4) 0.006(4)
C64 0.025(4) 0.021(4) 0.014(4) 0.000(3) -0.005(3) -0.005(3)
C65 0.027(5) 0.028(4) 0.035(5) 0.013(4) -0.005(4) -0.002(4)
C66 0.056(7) 0.028(5) 0.036(5) 0.020(4) -0.004(5) 0.001(5)
C67 0.059(7) 0.042(6) 0.026(5) 0.016(4) -0.001(5) -0.008(5)
C68 0.046(6) 0.040(5) 0.037(5) 0.012(4) 0.019(5) 0.002(5)
C69 0.029(5) 0.026(4) 0.024(4) 0.008(3) 0.006(4) 0.008(4)
C70 0.108(13) 0.086(11) 0.109(13) 0.033(10) -0.022(11) 0.023(10)
C71 0.085(11) 0.073(10) 0.111(13) 0.018(9) -0.009(10) 0.026(8)
C72 0.037(7) 0.075(9) 0.113(12) 0.031(8) -0.012(7) -0.021(6)
S1 0.0256(11) 0.0172(9) 0.0197(10) 0.0027(7) -0.0014(8) 0.0025(8)
S2 0.0268(11) 0.0216(10) 0.0226(10) 0.0069(8) -0.0045(9) 0.0036(9)
U1 0.02003(16) 0.01857(15) 0.01360(14) 0.00349(11) 0.00127(12) 0.00435(12)
U2 0.02258(17) 0.01660(15) 0.01804(16) 0.00296(12) 0.00072(13) 0.00289(12)

loop_
_atom_type_symbol
_atom_type_description
_atom_type_scat_dispersion_real
_atom_type_scat_dispersion_imag
_atom_type_scat_source
C C 0.0033 0.0016 'International Tables Vol C Tables 4.2.6.8 and 6.1.1.4'
H H 0.0000 0.0000 'International Tables Vol C Tables 4.2.6.8 and 6.1.1.4'
S S 0.1246 0.1234 'International Tables Vol C Tables 4.2.6.8 and 6.1.1.4'
U U -9.6767 9.6646 'International Tables Vol C Tables 4.2.6.8 and 6.1.1.4'

loop_
_geom_angle_atom_site_label_1
_geom_angle_atom_site_label_2
_geom_angle_atom_site_label_3
_geom_angle
_geom_angle_site_symmetry_1
_geom_angle_site_symmetry_3
C5 C1 C2 106.4(7) . .
C5 C1 C6 126.5(7) . .
C2 C1 C6 125.2(7) . .
C5 C1 U1 71.7(4) . .
C2 C1 U1 75.5(4) . .
C6 C1 U1 130.4(5) . .
C1 C2 C3 110.7(6) . .
C1 C2 U1 75.1(4) . .
C3 C2 U1 77.6(4) . .
C1 C2 H2 124.7 . .
C3 C2 H2 124.7 . .
U1 C2 H2 114.5 . .
C2 C3 C4 105.1(7) . .
C2 C3 C10 125.9(7) . .
C4 C3 C10 126.4(7) . .
C2 C3 U1 73.2(4) . .
C4 C3 U1 70.6(4) . .
C10 C3 U1 134.7(5) . .
C5 C4 C3 109.0(7) . .
C5 C4 U1 73.6(4) . .
C3 C4 U1 79.8(4) . .
C5 C4 H4 125.5 . .
C3 C4 H4 125.5 . .
U1 C4 H4 113.3 . .
C1 C5 C4 108.5(6) . .
C1 C5 U1 78.7(4) . .
C4 C5 U1 76.1(4) . .
C1 C5 H5 125.7 . .
C4 C5 H5 125.7 . .
U1 C5 H5 112.0 . .
C1 C6 C8 115.0(7) . .
C1 C6 C9 112.2(7) . .
C8 C6 C9 109.5(8) . .
C1 C6 C7 105.1(7) . .
C8 C6 C7 106.2(7) . .
C9 C6 C7 108.4(7) . .
C6 C7 H7A 109.5 . .
C6 C7 H7B 109.5 . .
H7A C7 H7B 109.5 . .
C6 C7 H7C 109.5 . .
H7A C7 H7C 109.5 . .
H7B C7 H7C 109.5 . .
C6 C8 H8A 109.5 . .
C6 C8 H8B 109.5 . .
H8A C8 H8B 109.5 . .
C6 C8 H8C 109.5 . .
H8A C8 H8C 109.5 . .
H8B C8 H8C 109.5 . .
C6 C9 H9A 109.5 . .
C6 C9 H9B 109.5 . .
H9A C9 H9B 109.5 . .
C6 C9 H9C 109.5 . .
H9A C9 H9C 109.5 . .
H9B C9 H9C 109.5 . .
C3 C10 C13 113.8(6) . .
C3 C10 C11 112.4(7) . .
C13 C10 C11 109.0(7) . .
C3 C10 C12 105.5(7) . .
C13 C10 C12 107.5(7) . .
C11 C10 C12 108.3(7) . .
C10 C11 H11A 109.5 . .
C10 C11 H11B 109.5 . .
H11A C11 H11B 109.5 . .
C10 C11 H11C 109.5 . .
H11A C11 H11C 109.5 . .
H11B C11 H11C 109.5 . .
C10 C12 H12A 109.5 . .
C10 C12 H12B 109.5 . .
H12A C12 H12B 109.5 . .
C10 C12 H12C 109.5 . .
H12A C12 H12C 109.5 . .
H12B C12 H12C 109.5 . .
C10 C13 H13A 109.5 . .
C10 C13 H13B 109.5 . .
H13A C13 H13B 109.5 . .
C10 C13 H13C 109.5 . .
H13A C13 H13C 109.5 . .
H13B C13 H13C 109.5 . .
C18 C14 C15 107.7(7) . .
C18 C14 C19 126.0(7) . .
C15 C14 C19 125.0(7) . .
C18 C14 U1 72.1(4) . .
C15 C14 U1 76.1(4) . .
C19 C14 U1 127.9(5) . .
C14 C15 C16 108.7(7) . .
C14 C15 U1 74.4(5) . .
C16 C15 U1 74.7(5) . .
C14 C15 H15 125.6 . .
C16 C15 H15 125.6 . .
U1 C15 H15 117.2 . .
C17 C16 C15 106.5(7) . .
C17 C16 C23 125.0(7) . .
C15 C16 C23 126.9(7) . .
C17 C16 U1 71.2(4) . .
C15 C16 U1 75.6(4) . .
C23 C16 U1 129.7(5) . .
C16 C17 C18 109.0(7) . .
C16 C17 U1 79.0(4) . .
C18 C17 U1 75.1(4) . .
C16 C17 H17 125.5 . .
C18 C17 H17 125.5 . .
U1 C17 H17 112.6 . .
C14 C18 C17 108.0(7) . .
C14 C18 U1 78.2(4) . .
C17 C18 U1 74.2(4) . .
C14 C18 H18 126.0 . .
C17 C18 H18 126.0 . .
U1 C18 H18 113.9 . .
C20 C19 C22 109.6(7) . .
C20 C19 C14 111.7(7) . .
C22 C19 C14 107.4(7) . .
C20 C19 C21 109.8(7) . .
C22 C19 C21 108.7(7) . .
C14 C19 C21 109.6(6) . .
C19 C20 H20A 109.5 . .
C19 C20 H20B 109.5 . .
H20A C20 H20B 109.5 . .
C19 C20 H20C 109.5 . .
H20A C20 H20C 109.5 . .
H20B C20 H20C 109.5 . .
C19 C21 H21A 109.5 . .
C19 C21 H21B 109.5 . .
H21A C21 H21B 109.5 . .
C19 C21 H21C 109.5 . .
H21A C21 H21C 109.5 . .
H21B C21 H21C 109.5 . .
C19 C22 H22A 109.5 . .
C19 C22 H22B 109.5 . .
H22A C22 H22B 109.5 . .
C19 C22 H22C 109.5 . .
H22A C22 H22C 109.5 . .
H22B C22 H22C 109.5 . .
C16 C23 C25 106.4(7) . .
C16 C23 C24 111.8(6) . .
C25 C23 C24 107.4(8) . .
C16 C23 C26 112.7(7) . .
C25 C23 C26 109.1(7) . .
C24 C23 C26 109.2(7) . .
C23 C24 H24A 109.5 . .
C23 C24 H24B 109.5 . .
H24A C24 H24B 109.5 . .
C23 C24 H24C 109.5 . .
H24A C24 H24C 109.5 . .
H24B C24 H24C 109.5 . .
C23 C25 H25A 109.5 . .
C23 C25 H25B 109.5 . .
H25A C25 H25B 109.5 . .
C23 C25 H25C 109.5 . .
H25A C25 H25C 109.5 . .
H25B C25 H25C 109.5 . .
C23 C26 H26A 109.5 . .
C23 C26 H26B 109.5 . .
H26A C26 H26B 109.5 . .
C23 C26 H26C 109.5 . .
H26A C26 H26C 109.5 . .
H26B C26 H26C 109.5 . .
C28 C27 C31 105.4(7) . .
C28 C27 C32 125.5(7) . .
C31 C27 C32 128.6(7) . .
C28 C27 U2 73.5(5) . .
C31 C27 U2 73.8(4) . .
C32 C27 U2 124.0(5) . .
C29 C28 C27 109.3(7) . .
C29 C28 U2 74.6(4) . .
C27 C28 U2 77.0(4) . .
C29 C28 H28 125.4 . .
C27 C28 H28 125.4 . .
U2 C28 H28 115.0 . .
C28 C29 C30 109.1(7) . .
C28 C29 U2 75.7(4) . .
C30 C29 U2 77.5(4) . .
C28 C29 H29 125.5 . .
C30 C29 H29 125.5 . .
U2 C29 H29 113.6 . .
C31 C30 C29 106.0(7) . .
C31 C30 C36 126.7(7) . .
C29 C30 C36 126.0(7) . .
C31 C30 U2 74.1(4) . .
C29 C30 U2 72.9(5) . .
C36 C30 U2 128.1(5) . .
C30 C31 C27 110.1(7) . .
C30 C31 U2 76.5(5) . .
C27 C31 U2 76.2(5) . .
C30 C31 H31 124.9 . .
C27 C31 H31 124.9 . .
U2 C31 H31 114.4 . .
C34 C32 C27 109.2(7) . .
C34 C32 C33 110.7(8) . .
C27 C32 C33 110.6(7) . .
C34 C32 C35 108.6(8) . .
C27 C32 C35 111.2(7) . .
C33 C32 C35 106.5(7) . .
C32 C33 H33A 109.5 . .
C32 C33 H33B 109.5 . .
H33A C33 H33B 109.5 . .
C32 C33 H33C 109.5 . .
H33A C33 H33C 109.5 . .
H33B C33 H33C 109.5 . .
C32 C34 H34A 109.5 . .
C32 C34 H34B 109.5 . .
H34A C34 H34B 109.5 . .
C32 C34 H34C 109.5 . .
H34A C34 H34C 109.5 . .
H34B C34 H34C 109.5 . .
C32 C35 H35A 109.5 . .
C32 C35 H35B 109.5 . .
H35A C35 H35B 109.5 . .
C32 C35 H35C 109.5 . .
H35A C35 H35C 109.5 . .
H35B C35 H35C 109.5 . .
C37 C36 C30 112.4(7) . .
C37 C36 C39 108.6(7) . .
C30 C36 C39 113.0(6) . .
C37 C36 C38 109.4(7) . .
C30 C36 C38 105.3(7) . .
C39 C36 C38 107.9(7) . .
C36 C37 H37A 109.5 . .
C36 C37 H37B 109.5 . .
H37A C37 H37B 109.5 . .
C36 C37 H37C 109.5 . .
H37A C37 H37C 109.5 . .
H37B C37 H37C 109.5 . .
C36 C38 H38A 109.5 . .
C36 C38 H38B 109.5 . .
H38A C38 H38B 109.5 . .
C36 C38 H38C 109.5 . .
H38A C38 H38C 109.5 . .
H38B C38 H38C 109.5 . .
C36 C39 H39A 109.5 . .
C36 C39 H39B 109.5 . .
H39A C39 H39B 109.5 . .
C36 C39 H39C 109.5 . .
H39A C39 H39C 109.5 . .
H39B C39 H39C 109.5 . .
C41 C40 C44 107.5(7) . .
C41 C40 C45 125.4(8) . .
C44 C40 C45 126.0(7) . .
C41 C40 U2 75.2(5) . .
C44 C40 U2 73.9(5) . .
C45 C40 U2 126.4(5) . .
C40 C41 C42 108.6(7) . .
C40 C41 U2 75.7(5) . .
C42 C41 U2 76.5(5) . .
C40 C41 H41 125.7 . .
C42 C41 H41 125.7 . .
U2 C41 H41 114.3 . .
C43 C42 C41 107.2(7) . .
C43 C42 C49 127.9(8) . .
C41 C42 C49 124.1(8) . .
C43 C42 U2 74.1(5) . .
C41 C42 U2 73.9(5) . .
C49 C42 U2 125.2(5) . .
C44 C43 C42 108.1(7) . .
C44 C43 U2 74.2(5) . .
C42 C43 U2 76.7(5) . .
C44 C43 H43 126.0 . .
C42 C43 H43 126.0 . .
U2 C43 H43 115.3 . .
C43 C44 C40 108.6(7) . .
C43 C44 U2 76.3(5) . .
C40 C44 U2 76.4(5) . .
C43 C44 H44 125.7 . .
C40 C44 H44 125.7 . .
U2 C44 H44 113.8 . .
C40 C45 C48 111.8(7) . .
C40 C45 C47 111.6(7) . .
C48 C45 C47 108.2(7) . .
C40 C45 C46 106.6(7) . .
C48 C45 C46 109.7(8) . .
C47 C45 C46 108.8(7) . .
C45 C46 H46A 109.5 . .
C45 C46 H46B 109.5 . .
H46A C46 H46B 109.5 . .
C45 C46 H46C 109.5 . .
H46A C46 H46C 109.5 . .
H46B C46 H46C 109.5 . .
C45 C47 H47A 109.5 . .
C45 C47 H47B 109.5 . .
H47A C47 H47B 109.5 . .
C45 C47 H47C 109.5 . .
H47A C47 H47C 109.5 . .
H47B C47 H47C 109.5 . .
C45 C48 H48A 109.5 . .
C45 C48 H48B 109.5 . .
H48A C48 H48B 109.5 . .
C45 C48 H48C 109.5 . .
H48A C48 H48C 109.5 . .
H48B C48 H48C 109.5 . .
C42 C49 C52 111.2(7) . .
C42 C49 C50 106.7(8) . .
C52 C49 C50 107.4(9) . .
C42 C49 C51 113.4(8) . .
C52 C49 C51 110.5(8) . .
C50 C49 C51 107.3(8) . .
C49 C50 H50A 109.5 . .
C49 C50 H50B 109.5 . .
H50A C50 H50B 109.5 . .
C49 C50 H50C 109.5 . .
H50A C50 H50C 109.5 . .
H50B C50 H50C 109.5 . .
C49 C51 H51A 109.5 . .
C49 C51 H51B 109.5 . .
H51A C51 H51B 109.5 . .
C49 C51 H51C 109.5 . .
H51A C51 H51C 109.5 . .
H51B C51 H51C 109.5 . .
C49 C52 H52A 109.5 . .
C49 C52 H52B 109.5 . .
H52A C52 H52B 109.5 . .
C49 C52 H52C 109.5 . .
H52A C52 H52C 109.5 . .
H52B C52 H52C 109.5 . .
C54 C53 S2 135.3(6) . .
C54 C53 U2 142.8(5) . .
S2 C53 U2 80.8(3) . .
C53 C54 C55 112.5(6) . .
C53 C54 C58 125.8(6) . .
C55 C54 C58 121.2(6) . .
C56 C55 C54 126.9(6) . .
C56 C55 S1 116.7(6) . .
C54 C55 S1 116.3(5) . .
C56 C55 U1 64.5(4) . .
C54 C55 U1 137.2(5) . .
S1 C55 U1 72.5(3) . .
C57 C56 C55 157.9(8) . .
C57 C56 U1 71.5(5) . .
C55 C56 U1 86.5(5) . .
C56 C57 C64 126.9(8) . .
C56 C57 U1 78.2(5) . .
C64 C57 U1 149.0(5) . .
C59 C58 C63 116.7(7) . .
C59 C58 C54 124.2(7) . .
C63 C58 C54 119.0(7) . .
C58 C59 C60 122.0(7) . .
C58 C59 H59 119.0 . .
C60 C59 H59 119.0 . .
C59 C60 C61 120.1(8) . .
C59 C60 H60 120.0 . .
C61 C60 H60 120.0 . .
C62 C61 C60 119.5(8) . .
C62 C61 H61 120.2 . .
C60 C61 H61 120.2 . .
C61 C62 C63 119.2(8) . .
C61 C62 H62 120.4 . .
C63 C62 H62 120.4 . .
C62 C63 C58 122.4(8) . .
C62 C63 H63 118.8 . .
C58 C63 H63 118.8 . .
C69 C64 C65 119.4(7) . .
C69 C64 C57 121.1(7) . .
C65 C64 C57 119.5(8) . .
C66 C65 C64 120.1(9) . .
C66 C65 H65 120.0 . .
C64 C65 H65 120.0 . .
C65 C66 C67 119.9(9) . .
C65 C66 H66 120.1 . .
C67 C66 H66 120.1 . .
C66 C67 C68 119.4(8) . .
C66 C67 H67 120.3 . .
C68 C67 H67 120.3 . .
C69 C68 C67 120.7(9) . .
C69 C68 H68 119.7 . .
C67 C68 H68 119.7 . .
C68 C69 C64 120.4(8) . .
C68 C69 H69 119.8 . .
C64 C69 H69 119.8 . .
C71 C70 H70A 109.5 . .
C71 C70 H70B 109.5 . .
H70A C70 H70B 109.5 . .
C71 C70 H70C 109.5 . .
H70A C70 H70C 109.5 . .
H70B C70 H70C 109.5 . .
C72 C71 C70 110.7(11) . .
C72 C71 H71A 109.5 . .
C70 C71 H71A 109.5 . .
C72 C71 H71B 109.5 . .
C70 C71 H71B 109.5 . .
H71A C71 H71B 108.1 . .
C71 C72 C72 108.6(13) . 2
C71 C72 H72A 110.0 . .
C72 C72 H72A 110.0 2 .
C71 C72 H72B 110.0 . .
C72 C72 H72B 110.0 2 .
H72A C72 H72B 108.4 . .
C55 S1 U1 70.4(3) . .
C55 S1 U2 102.2(3) . .
U1 S1 U2 152.92(8) . .
C53 S2 U2 60.0(3) . .
C57 U1 C56 30.3(2) . .
C57 U1 C17 120.9(2) . .
C56 U1 C17 102.2(2) . .
C57 U1 C18 91.8(3) . .
C56 U1 C18 80.4(2) . .
C17 U1 C18 30.7(2) . .
C57 U1 C5 119.0(3) . .
C56 U1 C5 122.8(2) . .
C17 U1 C5 118.1(2) . .
C18 U1 C5 148.6(2) . .
C57 U1 C4 126.7(2) . .
C56 U1 C4 146.3(2) . .
C17 U1 C4 110.1(2) . .
C18 U1 C4 133.2(3) . .
C5 U1 C4 30.4(2) . .
C57 U1 C14 88.6(3) . .
C56 U1 C14 92.3(2) . .
C17 U1 C14 49.5(2) . .
C18 U1 C14 29.7(2) . .
C5 U1 C14 144.7(2) . .
C4 U1 C14 115.9(2) . .
C57 U1 C16 137.5(2) . .
C56 U1 C16 129.5(2) . .
C17 U1 C16 29.8(2) . .
C18 U1 C16 49.7(2) . .
C5 U1 C16 102.2(2) . .
C4 U1 C16 84.2(2) . .
C14 U1 C16 49.3(2) . .
C57 U1 C55 59.2(2) . .
C56 U1 C55 28.9(2) . .
C17 U1 C55 81.5(2) . .
C18 U1 C55 70.5(2) . .
C5 U1 C55 118.3(2) . .
C4 U1 C55 148.6(2) . .
C14 U1 C55 94.0(2) . .
C16 U1 C55 111.2(2) . .
C57 U1 C15 114.0(3) . .
C56 U1 C15 121.8(2) . .
C17 U1 C15 49.0(2) . .
C18 U1 C15 49.0(3) . .
C5 U1 C15 115.3(3) . .
C4 U1 C15 87.7(3) . .
C14 U1 C15 29.6(2) . .
C16 U1 C15 29.7(2) . .
C55 U1 C15 119.5(2) . .
C57 U1 C1 89.3(2) . .
C56 U1 C1 97.8(2) . .
C17 U1 C1 146.3(2) . .
C18 U1 C1 174.2(2) . .
C5 U1 C1 29.7(2) . .
C4 U1 C1 49.2(2) . .
C14 U1 C1 156.1(2) . .
C16 U1 C1 131.0(2) . .
C55 U1 C1 105.2(2) . .
C15 U1 C1 135.3(2) . .
C57 U1 C2 78.8(2) . .
C56 U1 C2 100.4(2) . .
C17 U1 C2 157.3(2) . .
C18 U1 C2 156.2(2) . .
C5 U1 C2 48.6(2) . .
C4 U1 C2 48.3(2) . .
C14 U1 C2 127.3(2) . .
C16 U1 C2 128.0(2) . .
C55 U1 C2 120.5(2) . .
C15 U1 C2 115.2(2) . .
C1 U1 C2 29.4(2) . .
C53 U2 S2 39.23(17) . .
C53 U2 C29 118.5(3) . .
S2 U2 C29 94.47(19) . .
C53 U2 C28 143.5(3) . .
S2 U2 C28 124.05(18) . .
C29 U2 C28 29.8(2) . .
C53 U2 C31 99.4(3) . .
S2 U2 C31 107.31(19) . .
C29 U2 C31 48.5(2) . .
C28 U2 C31 48.5(2) . .
C53 U2 C44 120.8(2) . .
S2 U2 C44 122.9(2) . .
C29 U2 C44 118.7(2) . .
C28 U2 C44 95.5(2) . .
C31 U2 C44 129.7(2) . .
C53 U2 C43 142.3(3) . .
S2 U2 C43 122.15(19) . .
C29 U2 C43 90.6(2) . .
C28 U2 C43 72.7(3) . .
C31 U2 C43 118.2(2) . .
C44 U2 C43 29.4(2) . .
C53 U2 C41 95.7(3) . .
S2 U2 C41 77.0(2) . .
C29 U2 C41 112.7(2) . .
C28 U2 C41 112.7(2) . .
C31 U2 C41 160.3(2) . .
C44 U2 C41 48.4(3) . .
C43 U2 C41 48.6(2) . .
C53 U2 C30 94.5(2) . .
S2 U2 C30 85.16(18) . .
C29 U2 C30 29.6(2) . .
C28 U2 C30 49.0(2) . .
C31 U2 C30 29.4(2) . .
C44 U2 C30 144.6(2) . .
C43 U2 C30 119.2(2) . .
C41 U2 C30 136.9(2) . .
C53 U2 C27 127.7(3) . .
S2 U2 C27 134.41(18) . .
C29 U2 C27 49.1(2) . .
C28 U2 C27 29.5(2) . .
C31 U2 C27 30.0(2) . .
C44 U2 C27 100.8(2) . .
C43 U2 C27 89.1(2) . .
C41 U2 C27 136.6(2) . .
C30 U2 C27 49.4(2) . .
C53 U2 C40 94.7(2) . .
S2 U2 C40 94.0(2) . .
C29 U2 C40 135.2(2) . .
C28 U2 C40 121.3(2) . .
C31 U2 C40 158.4(3) . .
C44 U2 C40 29.7(2) . .
C43 U2 C40 48.7(2) . .
C41 U2 C40 29.0(2) . .
C30 U2 C40 164.2(2) . .
C27 U2 C40 130.5(2) . .
C53 U2 C42 122.6(3) . .
S2 U2 C42 93.5(2) . .
C29 U2 C42 87.2(2) . .
C28 U2 C42 83.1(3) . .
C31 U2 C42 131.2(2) . .
C44 U2 C42 48.3(2) . .
C43 U2 C42 29.2(2) . .
C41 U2 C42 29.6(2) . .
C30 U2 C42 115.8(2) . .
C27 U2 C42 108.3(3) . .
C40 U2 C42 48.4(2) . .

loop_
_geom_bond_atom_site_label_1
_geom_bond_atom_site_label_2
_geom_bond_distance
_geom_bond_site_symmetry_2
C1 C5 1.407(10) .
C1 C2 1.416(10) .
C1 C6 1.512(11) .
C1 U1 2.785(7) .
C2 C3 1.418(11) .
C2 U1 2.790(7) .
C2 H2 0.9500 .
C3 C4 1.426(10) .
C3 C10 1.509(11) .
C3 U1 2.846(8) .
C4 C5 1.420(11) .
C4 U1 2.728(8) .
C4 H4 0.9500 .
C5 U1 2.696(7) .
C5 H5 0.9500 .
C6 C8 1.525(11) .
C6 C9 1.527(12) .
C6 C7 1.546(11) .
C7 H7A 0.9800 .
C7 H7B 0.9800 .
C7 H7C 0.9800 .
C8 H8A 0.9800 .
C8 H8B 0.9800 .
C8 H8C 0.9800 .
C9 H9A 0.9800 .
C9 H9B 0.9800 .
C9 H9C 0.9800 .
C10 C13 1.526(12) .
C10 C11 1.537(11) .
C10 C12 1.563(11) .
C11 H11A 0.9800 .
C11 H11B 0.9800 .
C11 H11C 0.9800 .
C12 H12A 0.9800 .
C12 H12B 0.9800 .
C12 H12C 0.9800 .
C13 H13A 0.9800 .
C13 H13B 0.9800 .
C13 H13C 0.9800 .
C14 C18 1.396(11) .
C14 C15 1.415(11) .
C14 C19 1.547(11) .
C14 U1 2.763(8) .
C15 C16 1.423(10) .
C15 U1 2.784(8) .
C15 H15 0.9500 .
C16 C17 1.403(11) .
C16 C23 1.520(11) .
C16 U1 2.773(8) .
C17 C18 1.417(11) .
C17 U1 2.674(7) .
C17 H17 0.9500 .
C18 U1 2.686(8) .
C18 H18 0.9500 .
C19 C20 1.523(12) .
C19 C22 1.539(11) .
C19 C21 1.548(11) .
C20 H20A 0.9800 .
C20 H20B 0.9800 .
C20 H20C 0.9800 .
C21 H21A 0.9800 .
C21 H21B 0.9800 .
C21 H21C 0.9800 .
C22 H22A 0.9800 .
C22 H22B 0.9800 .
C22 H22C 0.9800 .
C23 C25 1.529(11) .
C23 C24 1.530(12) .
C23 C26 1.534(11) .
C24 H24A 0.9800 .
C24 H24B 0.9800 .
C24 H24C 0.9800 .
C25 H25A 0.9800 .
C25 H25B 0.9800 .
C25 H25C 0.9800 .
C26 H26A 0.9800 .
C26 H26B 0.9800 .
C26 H26C 0.9800 .
C27 C28 1.405(11) .
C27 C31 1.431(11) .
C27 C32 1.517(11) .
C27 U2 2.783(8) .
C28 C29 1.402(11) .
C28 U2 2.738(8) .
C28 H28 0.9500 .
C29 C30 1.409(11) .
C29 U2 2.724(8) .
C29 H29 0.9500 .
C30 C31 1.406(10) .
C30 C36 1.521(11) .
C30 U2 2.782(8) .
C31 U2 2.752(9) .
C31 H31 0.9500 .
C32 C34 1.497(12) .
C32 C33 1.533(12) .
C32 C35 1.541(13) .
C33 H33A 0.9800 .
C33 H33B 0.9800 .
C33 H33C 0.9800 .
C34 H34A 0.9800 .
C34 H34B 0.9800 .
C34 H34C 0.9800 .
C35 H35A 0.9800 .
C35 H35B 0.9800 .
C35 H35C 0.9800 .
C36 C37 1.517(12) .
C36 C39 1.534(11) .
C36 C38 1.550(11) .
C37 H37A 0.9800 .
C37 H37B 0.9800 .
C37 H37C 0.9800 .
C38 H38A 0.9800 .
C38 H38B 0.9800 .
C38 H38C 0.9800 .
C39 H39A 0.9800 .
C39 H39B 0.9800 .
C39 H39C 0.9800 .
C40 C41 1.396(11) .
C40 C44 1.421(12) .
C40 C45 1.515(11) .
C40 U2 2.788(9) .
C41 C42 1.432(11) .
C41 U2 2.782(9) .
C41 H41 0.9500 .
C42 C43 1.410(11) .
C42 C49 1.503(11) .
C42 U2 2.815(8) .
C43 C44 1.407(10) .
C43 U2 2.782(8) .
C43 H43 0.9500 .
C44 U2 2.755(9) .
C44 H44 0.9500 .
C45 C48 1.528(12) .
C45 C47 1.535(12) .
C45 C46 1.536(12) .
C46 H46A 0.9800 .
C46 H46B 0.9800 .
C46 H46C 0.9800 .
C47 H47A 0.9800 .
C47 H47B 0.9800 .
C47 H47C 0.9800 .
C48 H48A 0.9800 .
C48 H48B 0.9800 .
C48 H48C 0.9800 .
C49 C52 1.530(13) .
C49 C50 1.531(14) .
C49 C51 1.540(12) .
C50 H50A 0.9800 .
C50 H50B 0.9800 .
C50 H50C 0.9800 .
C51 H51A 0.9800 .
C51 H51B 0.9800 .
C51 H51C 0.9800 .
C52 H52A 0.9800 .
C52 H52B 0.9800 .
C52 H52C 0.9800 .
C53 C54 1.340(10) .
C53 S2 1.716(7) .
C53 U2 2.350(8) .
C54 C55 1.490(9) .
C54 C58 1.495(10) .
C55 C56 1.347(10) .
C55 S1 1.779(7) .
C55 U1 2.778(8) .
C56 C57 1.293(10) .
C56 U1 2.513(8) .
C57 C64 1.479(10) .
C57 U1 2.435(8) .
C58 C59 1.364(10) .
C58 C63 1.400(10) .
C59 C60 1.379(11) .
C59 H59 0.9500 .
C60 C61 1.385(11) .
C60 H60 0.9500 .
C61 C62 1.370(11) .
C61 H61 0.9500 .
C62 C63 1.377(11) .
C62 H62 0.9500 .
C63 H63 0.9500 .
C64 C69 1.378(11) .
C64 C65 1.397(11) .
C65 C66 1.381(11) .
C65 H65 0.9500 .
C66 C67 1.386(14) .
C66 H66 0.9500 .
C67 C68 1.390(13) .
C67 H67 0.9500 .
C68 C69 1.364(11) .
C68 H68 0.9500 .
C69 H69 0.9500 .
C70 C71 1.530(18) .
C70 H70A 0.9800 .
C70 H70B 0.9800 .
C70 H70C 0.9800 .
C71 C72 1.523(16) .
C71 H71A 0.9900 .
C71 H71B 0.9900 .
C72 C72 1.53(2) 2
C72 H72A 0.9900 .
C72 H72B 0.9900 .
S1 U1 2.813(3) .
S1 U2 2.985(3) .
S2 U2 2.678(3) .
